data_2108995
loop_
_publ_author_name
'Tob\'on Zapata, Gloria Elena'
'Mart\'inez Carmona, Dina Marcela'
'Echeverr\'ia, Gustavo Alberto'
'Piro, Oscar Enrique'

_publ_section_title
;
 Molecular structures of two copper complexes with the pharmaceuticals
 norfloxacin and tinidazole, when powder X-ray diffraction assists
 multi-domain single-crystal X-ray diffraction
;
_journal_coeditor_code YV5004SUP1
_journal_issue '3 Part 2'
_journal_name_full 'Acta Crystallographica Section B'
_journal_page_first
;
;
_journal_paper_doi 10.1107/S2052520622003766
_journal_volume 78
_journal_year 2022
_chemical_formula_iupac '[Cu (N O3)2 (C8 H13 N3 O4 S)2]'
_chemical_formula_moiety 'C16 H26 Cu N8 O14 S2'
_chemical_formula_sum 'C16 H26 Cu N8 O14 S2'
_chemical_formula_weight 682.11
_chemical_name_systematic
;
Bis{1-[2-(ethylsulfonyl)ethyl]-2-methyl-5-nitroimide)dinitratocopper(II)
;
_space_group_crystal_system monoclinic
_space_group_IT_number 14
_space_group_name_Hall '-P 2ybc'
_space_group_name_H-M_alt 'P 1 21/c 1'
_atom_sites_solution_hydrogens geom
_atom_sites_solution_primary dual
_atom_sites_solution_secondary difmap
_audit_creation_method SHELXL-2014/7
_cell_angle_alpha 90
_cell_angle_beta 90.670(3)
_cell_angle_gamma 90
_cell_formula_units_Z 2
_cell_length_a 7.3063(3)
_cell_length_b 10.8907(5)
_cell_length_c 16.4396(5)
_cell_measurement_reflns_used 1876
_cell_measurement_temperature 296(2)
_cell_measurement_theta_max 28.0980
_cell_measurement_theta_min 3.5850
_cell_volume 1308.02(9)
_computing_cell_refinement
;
CrysAlis PRO (Rigaku OD, 2015)
;
_computing_data_collection
;
CrysAlis PRO (Rigaku OD, 2015)
;
_computing_data_reduction
;
CrysAlis PRO (Rigaku OD, 2015)
;
_computing_molecular_graphics
;
ORTEP for Windows (Farrugia, 2012)
;
_computing_publication_material
;
SHELXL2014 (Sheldrick, 2015<i>b</i>)
;
_computing_structure_refinement
;
SHELXL2014 (Sheldrick, 2015<i>b</i>)
;
_computing_structure_solution
;
SHELXT (Sheldrick, 2015<i>a</i>)
;
_diffrn_ambient_temperature 296(2)
_diffrn_detector 'CCD plate'
_diffrn_detector_area_resol_mean 16.0604
_diffrn_detector_type Eos
_diffrn_measured_fraction_theta_full 0.999
_diffrn_measured_fraction_theta_max 0.835
_diffrn_measurement_device 'four-circle diffractometer'
_diffrn_measurement_device_type 'Xcalibur, Eos, Gemini'
_diffrn_radiation_monochromator graphite
_diffrn_radiation_probe x-ray
_diffrn_radiation_type 'Mo K\a'
_diffrn_radiation_wavelength 0.71073
_diffrn_reflns_av_R_equivalents 0.0350
_diffrn_reflns_av_unetI/netI 0.0525
_diffrn_reflns_Laue_measured_fraction_full 0.999
_diffrn_reflns_Laue_measured_fraction_max 0.835
_diffrn_reflns_limit_h_max 9
_diffrn_reflns_limit_h_min -9
_diffrn_reflns_limit_k_max 13
_diffrn_reflns_limit_k_min -13
_diffrn_reflns_limit_l_max 19
_diffrn_reflns_limit_l_min -20
_diffrn_reflns_number 5901
_diffrn_reflns_point_group_measured_fraction_full 0.999
_diffrn_reflns_point_group_measured_fraction_max 0.835
_diffrn_reflns_theta_full 25.242
_diffrn_reflns_theta_max 28.814
_diffrn_reflns_theta_min 3.105
_diffrn_source 'fine-focus sealed X-ray tube'
_diffrn_source_type 'Enhance (Mo) X-ray Source'
_exptl_absorpt_coefficient_mu 1.079
_exptl_absorpt_correction_T_max 1.00000
_exptl_absorpt_correction_T_min 0.90247
_exptl_absorpt_correction_type multi-scan
_exptl_absorpt_process_details
;
CrysAlis PRO (Rigaku OD, 2015)
;
_exptl_crystal_colour blue
_exptl_crystal_density_diffrn 1.732
_exptl_crystal_description fragment
_exptl_crystal_F_000 702
_exptl_crystal_size_max 0.255
_exptl_crystal_size_mid 0.179
_exptl_crystal_size_min 0.042
_refine_diff_density_max 0.496
_refine_diff_density_min -0.355
_refine_diff_density_rms 0.075
_refine_ls_extinction_method none
_refine_ls_goodness_of_fit_ref 1.058
_refine_ls_hydrogen_treatment constr
_refine_ls_matrix_type full
_refine_ls_number_parameters 189
_refine_ls_number_reflns 2850
_refine_ls_number_restraints 0
_refine_ls_restrained_S_all 1.058
_refine_ls_R_factor_all 0.0605
_refine_ls_R_factor_gt 0.0431
_refine_ls_shift/su_max 0.009
_refine_ls_shift/su_mean 0.000
_refine_ls_structure_factor_coef Fsqd
_refine_ls_weighting_details 'w=1/[\s^2^(Fo^2^)+(0.0357P)^2^+0.9317P] where P=(Fo^2^+2Fc^2^)/3'
_refine_ls_weighting_scheme calc
_refine_ls_wR_factor_gt 0.0935
_refine_ls_wR_factor_ref 0.1033
_reflns_Friedel_coverage 0.000
_reflns_number_gt 2257
_reflns_number_total 2850
_reflns_threshold_expression 'I > 2\s(I)'
_cod_data_source_file yv5004sup1.cif
_cod_data_source_block II
_cod_original_sg_symbol_H-M 'P 21/c'
_cod_database_code 2108995
_publcif_datablock.id {116ed55d-4348-473d-8035-8c239ff72018}

_shelx_shelxl_version_number 2014/7
_shelx_space_group_comment
;
The symmetry employed for this shelxl refinement is uniquely defined
by the following loop, which should always be used as a source of
symmetry information in preference to the above space-group names.
They are only intended as comments.
;
_shelx_estimated_absorpt_t_min 0.770
_shelx_estimated_absorpt_t_max 0.956
_exptl_absorpt_special_details
;
CrysAlisPro 1.171.38.41 (Rigaku Oxford Diffraction, 2015)
Empirical absorption correction using spherical harmonics,
implemented in SCALE3 ABSPACK scaling algorithm.
;
_oxdiff_exptl_absorpt_empirical_full_min 0.880
_oxdiff_exptl_absorpt_empirical_full_max 1.249
_oxdiff_exptl_absorpt_empirical_details
;
Empirical correction (ABSPACK) includes:
- Absorption correction using spherical harmonics
- Frame scaling
;
_publcif_info_exptl_table_max_cols 5
_publcif_info_exptl_table_use_headnotes n
_publcif_funding_html
'<span class="funder"><span class="fundref-name" data-id="">Consejo Nacional de Investigaciones Cient&iacute;ficas y T&eacute;cnicas</span><span class="fundref-subname" data-id=""></span> (<span class="fundref-grant-group"><span class="fundref-grant-type">grant</span> No. <span class="fundref-grant-id">PIP 0651</span></span>); </span><span class="funder"><span class="fundref-name" data-id="">Universidad Nacional de La Plata</span><span class="fundref-subname" data-id=""></span> (<span class="fundref-grant-group"><span class="fundref-grant-type">grant</span> No. <span class="fundref-grant-id">11/X857</span></span>).</span>'

loop_
_space_group_symop_operation_xyz
'x, y, z'
'-x, y+1/2, -z+1/2'
'-x, -y, -z'
'x, -y-1/2, z-1/2'

loop_
_atom_site_label
_atom_site_type_symbol
_atom_site_fract_x
_atom_site_fract_y
_atom_site_fract_z
_atom_site_U_iso_or_equiv
_atom_site_adp_type
_atom_site_occupancy
_atom_site_site_symmetry_order
_atom_site_calc_flag
_atom_site_refinement_flags_posn
_atom_site_refinement_flags_adp
_atom_site_refinement_flags_occupancy
_atom_site_disorder_assembly
_atom_site_disorder_group
C1 C 0.3168(4) 0.6549(3) 0.37000(15) 0.0248(6) Uani 1 1 d . . . . .
C2 C 0.3393(4) 0.5418(3) 0.26089(15) 0.0260(6) Uani 1 1 d . . . . .
C3 C 0.4058(4) 0.4765(3) 0.32474(15) 0.0278(7) Uani 1 1 d . . . . .
H3 H 0.4527 0.3972 0.3227 0.033 Uiso 1 1 calc R U . . .
C4 C 0.1939(4) 0.7562(3) 0.24456(16) 0.0289(7) Uani 1 1 d . . . . .
H4A H 0.2267 0.7519 0.1876 0.035 Uiso 1 1 calc R U . . .
H4B H 0.2395 0.8336 0.2660 0.035 Uiso 1 1 calc R U . . .
C5 C -0.0135(4) 0.7542(3) 0.25107(17) 0.0305(7) Uani 1 1 d . . . . .
H5A H -0.0586 0.8357 0.2378 0.037 Uiso 1 1 calc R U . . .
H5B H -0.0436 0.7385 0.3074 0.037 Uiso 1 1 calc R U . . .
C6 C -0.1054(5) 0.6964(3) 0.08866(17) 0.0407(8) Uani 1 1 d . . . . .
H6A H -0.1474 0.7805 0.0829 0.049 Uiso 1 1 calc R U . . .
H6B H 0.0235 0.6938 0.0753 0.049 Uiso 1 1 calc R U . . .
C7 C -0.2127(6) 0.6140(4) 0.0309(2) 0.0638(12) Uani 1 1 d . . . . .
H7A H -0.1628 0.5325 0.0327 0.096 Uiso 1 1 calc R U . . .
H7B H -0.2045 0.6456 -0.0235 0.096 Uiso 1 1 calc R U . . .
H7C H -0.3387 0.6119 0.0468 0.096 Uiso 1 1 calc R U . . .
C8 C 0.2742(5) 0.7587(3) 0.42395(17) 0.0370(8) Uani 1 1 d . . . . .
H8A H 0.1507 0.7512 0.4426 0.055 Uiso 1 1 calc R U . . .
H8B H 0.2874 0.8344 0.3946 0.055 Uiso 1 1 calc R U . . .
H8C H 0.3569 0.7582 0.4698 0.055 Uiso 1 1 calc R U . . .
N1 N 0.3916(3) 0.5482(2) 0.39305(12) 0.0249(5) Uani 1 1 d . . . . .
N2 N 0.2837(3) 0.6547(2) 0.28858(12) 0.0241(5) Uani 1 1 d . . . . .
N3 N 0.3499(3) 0.5053(3) 0.17749(14) 0.0355(6) Uani 1 1 d . . . . .
N4 N 0.8211(3) 0.5157(3) 0.42758(14) 0.0332(6) Uani 1 1 d . . . . .
O1 O 0.3957(4) 0.3990(3) 0.16552(14) 0.0587(8) Uani 1 1 d . . . . .
O2 O 0.3176(3) 0.5801(3) 0.12362(12) 0.0471(6) Uani 1 1 d . . . . .
O3 O -0.0547(3) 0.5277(2) 0.19919(13) 0.0432(6) Uani 1 1 d . . . . .
O4 O -0.3248(3) 0.6618(3) 0.20998(15) 0.0547(7) Uani 1 1 d . . . . .
O5 O 0.7140(3) 0.4248(2) 0.43727(13) 0.0422(6) Uani 1 1 d . . . . .
O6 O 0.9632(4) 0.5017(3) 0.39217(17) 0.0740(10) Uani 1 1 d . . . . .
O7 O 0.7692(4) 0.6141(3) 0.45562(17) 0.0659(8) Uani 1 1 d . . . . .
S S -0.13532(10) 0.64714(8) 0.18994(4) 0.03039(19) Uani 1 1 d . . . . .
Cu Cu 0.5000 0.5000 0.5000 0.02395(15) Uani 1 2 d S . P . .

loop_
_atom_site_aniso_label
_atom_site_aniso_U_11
_atom_site_aniso_U_22
_atom_site_aniso_U_33
_atom_site_aniso_U_23
_atom_site_aniso_U_13
_atom_site_aniso_U_12
C1 0.0223(13) 0.0300(17) 0.0220(12) -0.0007(12) 0.0000(10) -0.0018(12)
C2 0.0230(14) 0.0315(17) 0.0234(13) -0.0033(12) -0.0025(11) -0.0012(12)
C3 0.0247(14) 0.0327(19) 0.0261(13) -0.0020(12) -0.0019(11) 0.0046(12)
C4 0.0313(15) 0.0277(18) 0.0278(14) 0.0079(12) -0.0027(11) -0.0052(12)
C5 0.0317(16) 0.0269(17) 0.0325(14) -0.0004(12) -0.0061(12) 0.0000(12)
C6 0.053(2) 0.035(2) 0.0330(15) 0.0099(14) -0.0125(14) -0.0102(16)
C7 0.091(3) 0.057(3) 0.043(2) 0.0028(19) -0.022(2) -0.023(2)
C8 0.053(2) 0.0307(19) 0.0276(14) -0.0047(13) -0.0007(13) 0.0035(15)
N1 0.0228(12) 0.0311(14) 0.0208(11) -0.0030(10) -0.0012(9) 0.0028(10)
N2 0.0243(12) 0.0268(14) 0.0213(10) 0.0017(10) -0.0008(9) -0.0028(10)
N3 0.0325(14) 0.050(2) 0.0243(12) -0.0063(13) -0.0030(10) 0.0023(13)
N4 0.0275(13) 0.0467(19) 0.0255(12) 0.0042(12) -0.0016(10) -0.0008(12)
O1 0.088(2) 0.0531(19) 0.0348(12) -0.0170(12) -0.0020(12) 0.0174(15)
O2 0.0522(15) 0.0635(19) 0.0255(11) 0.0012(11) -0.0033(10) 0.0033(13)
O3 0.0568(15) 0.0257(14) 0.0468(13) 0.0070(10) -0.0144(11) -0.0044(11)
O4 0.0302(12) 0.069(2) 0.0646(15) -0.0059(14) -0.0006(11) -0.0107(12)
O5 0.0440(14) 0.0408(16) 0.0418(12) 0.0079(11) -0.0080(10) -0.0050(11)
O6 0.0371(15) 0.116(3) 0.0694(18) 0.0283(17) 0.0210(13) 0.0052(16)
O7 0.079(2) 0.0490(19) 0.0689(17) -0.0263(14) -0.0264(15) 0.0136(15)
S 0.0291(4) 0.0275(4) 0.0344(4) 0.0061(3) -0.0052(3) -0.0066(3)
Cu 0.0231(3) 0.0290(3) 0.0196(2) -0.0005(2) -0.00049(17) 0.0030(2)

loop_
_atom_type_symbol
_atom_type_description
_atom_type_scat_dispersion_real
_atom_type_scat_dispersion_imag
_atom_type_scat_source
C C 0.0033 0.0016 'International Tables Vol C Tables 4.2.6.8 and 6.1.1.4'
H H 0.0000 0.0000 'International Tables Vol C Tables 4.2.6.8 and 6.1.1.4'
N N 0.0061 0.0033 'International Tables Vol C Tables 4.2.6.8 and 6.1.1.4'
O O 0.0106 0.0060 'International Tables Vol C Tables 4.2.6.8 and 6.1.1.4'
S S 0.1246 0.1234 'International Tables Vol C Tables 4.2.6.8 and 6.1.1.4'
Cu Cu 0.3201 1.2651 'International Tables Vol C Tables 4.2.6.8 and 6.1.1.4'

loop_
_geom_angle_atom_site_label_1
_geom_angle_atom_site_label_2
_geom_angle_atom_site_label_3
_geom_angle
_geom_angle_site_symmetry_1
_geom_angle_site_symmetry_3
_geom_angle_publ_flag
N1 C1 N2 110.2(2) . . ?
N1 C1 C8 125.8(2) . . ?
N2 C1 C8 124.0(3) . . ?
C3 C2 N2 108.5(2) . . ?
C3 C2 N3 125.1(3) . . ?
N2 C2 N3 125.8(3) . . ?
C2 C3 N1 107.8(3) . . ?
N2 C4 C5 113.2(2) . . ?
C4 C5 S 117.6(2) . . ?
C7 C6 S 110.0(2) . . ?
C1 N1 C3 107.3(2) . . ?
C1 N1 Cu 129.56(19) . . ?
C3 N1 Cu 122.6(2) . . ?
C1 N2 C2 106.1(2) . . ?
C1 N2 C4 123.9(2) . . ?
C2 N2 C4 129.9(2) . . ?
O2 N3 O1 124.4(3) . . ?
O2 N3 C2 119.8(3) . . ?
O1 N3 C2 115.8(3) . . ?
O6 N4 O7 124.3(3) . . ?
O6 N4 O5 119.8(3) . . ?
O7 N4 O5 116.0(3) . . ?
N4 O5 Cu 103.06(19) . . ?
O4 S O3 118.17(16) . . ?
O4 S C6 108.24(16) . . ?
O3 S C6 108.68(16) . . ?
O4 S C5 106.03(15) . . ?
O3 S C5 109.48(14) . . ?
C6 S C5 105.53(15) . . ?
N1 Cu N1 180.0 3_666 . ?
N1 Cu O5 87.65(9) 3_666 3_666 ?
N1 Cu O5 92.35(9) . 3_666 ?
N1 Cu O5 92.35(9) 3_666 . ?
N1 Cu O5 87.65(9) . . ?
O5 Cu O5 180.0 3_666 . ?

loop_
_geom_bond_atom_site_label_1
_geom_bond_atom_site_label_2
_geom_bond_distance
_geom_bond_site_symmetry_2
_geom_bond_publ_flag
C1 N1 1.337(4) . ?
C1 N2 1.357(3) . ?
C1 C8 1.472(4) . ?
C2 C3 1.353(4) . ?
C2 N2 1.375(4) . ?
C2 N3 1.430(3) . ?
C3 N1 1.373(3) . ?
C4 N2 1.472(4) . ?
C4 C5 1.520(4) . ?
C5 S 1.773(3) . ?
C6 C7 1.518(5) . ?
C6 S 1.765(3) . ?
N1 Cu 1.990(2) . ?
N3 O2 1.223(3) . ?
N3 O1 1.222(4) . ?
N4 O6 1.205(3) . ?
N4 O7 1.229(4) . ?
N4 O5 1.273(3) . ?
O3 S 1.436(2) . ?
O4 S 1.436(2) . ?
O5 Cu 2.053(2) . ?
Cu N1 1.990(2) 3_666 ?
Cu O5 2.053(2) 3_666 ?

loop_
_geom_hbond_atom_site_label_D
_geom_hbond_atom_site_label_H
_geom_hbond_atom_site_label_A
_geom_hbond_distance_DH
_geom_hbond_distance_HA
_geom_hbond_distance_DA
_geom_hbond_angle_DHA
_geom_hbond_site_symmetry_A
C4 H4A O2 0.97 2.25 2.914(4) 124.7 .
C4 H4B O3 0.97 2.58 3.263(4) 127.9 2
C5 H5A O3 0.97 2.47 3.126(4) 124.6 2
C6 H6A O7 0.97 2.46 3.136(4) 126.8 4_475
C6 H6B O2 0.97 2.60 3.383(4) 138.3 .
C7 H7B O7 0.96 2.65 3.210(5) 118.0 4_475
C8 H8B O1 0.96 2.62 3.224(4) 120.9 2_655

loop_
_publcif_info_tables.block_id
_publcif_info_tables.reference_item
{ca606fc9-0e1e-43e2-b81a-5bc6586c6105} '_geom_extra_table_headA'
{ca606fc9-0e1e-43e2-b81a-5bc6586c6105} '_geom_extra_table_headB'
{ca606fc9-0e1e-43e2-b81a-5bc6586c6105} '_geom_extra_table_headC'
{ca606fc9-0e1e-43e2-b81a-5bc6586c6105} '_geom_extra_table_headD'
{ca606fc9-0e1e-43e2-b81a-5bc6586c6105} '_publcif_info_datablock.publ_exptl'

loop_
_publcif_info_cif.paper_type
EE

loop_
_publcif_info_datablock.id
_publcif_info_datablock.publ_exptl
_publcif_info_datablock.publ_geom
_publcif_info_datablock.structure
{116ed55d-4348-473d-8035-8c239ff72018} y y y
{6b3784c6-04ec-4aaf-9ddf-945ec951345b} y ? y
{ca606fc9-0e1e-43e2-b81a-5bc6586c6105} ? ? ?

loop_
_publcif_info_exptl_table_extra_item
sin_theta_over_lambda_max

loop_
_publcif_info_exptl_table_header_item
Datablock_name

_cod_database_fobs_code 2108995
